data_7048466
loop_
_publ_author_name
'Zhang, Randi'
'Wang, Zheng'
'Ma, Yanping'
'Solan, Gregory A.'
'Sun, Yang'
'Sun, Wen-Hua'

_publ_section_title
;
 Plastomeric-like polyethylenes achievable using thermally robust
 N,N'-nickel catalysts appended with electron withdrawing
 difluorobenzhydryl and nitro groups.
;
_journal_issue 5
_journal_name_full 'Dalton transactions (Cambridge, England : 2003)'
_journal_page_first 1878
_journal_page_last 1891
_journal_paper_doi 10.1039/c8dt04427a
_journal_volume 48
_journal_year 2019
_chemical_formula_moiety 'C56 H43 F4 N3 O2'
_chemical_formula_sum 'C56 H43 F4 N3 O2'
_chemical_formula_weight 865.93
_space_group_crystal_system monoclinic
_space_group_IT_number 14
_space_group_name_Hall '-P 2ybc'
_space_group_name_H-M_alt 'P 1 21/c 1'
_symmetry_space_group_name_Hall '-P 2ybc'
_symmetry_space_group_name_H-M 'P 1 21/c 1'
_atom_sites_solution_hydrogens geom
_atom_sites_solution_primary iterative
_audit_creation_date 2018-04-11
_audit_creation_method
;
Olex2 1.2
(compiled 2018.04.03 svn.r3497 for OlexSys, GUI svn.r5486)
;
_audit_update_record
;
2018-11-06 deposited with the CCDC.
2018-12-26 downloaded from the CCDC.
;
_cell_angle_alpha 90
_cell_angle_beta 105.819(3)
_cell_angle_gamma 90
_cell_formula_units_Z 4
_cell_length_a 11.3537(4)
_cell_length_b 23.9312(6)
_cell_length_c 17.2928(5)
_cell_measurement_reflns_used 18500
_cell_measurement_temperature 173.15
_cell_measurement_theta_max 30.9520
_cell_measurement_theta_min 1.6780
_cell_volume 4520.6(2)
_computing_molecular_graphics 'Olex2 (Dolomanov et al., 2009)'
_computing_publication_material 'Olex2 (Dolomanov et al., 2009)'
_computing_structure_refinement 'olex2.refine (Bourhis et al., 2015)'
_computing_structure_solution 'olex2.solve (Bourhis et al., 2015)'
_diffrn_ambient_temperature 173.15
_diffrn_measured_fraction_theta_full 1.000
_diffrn_measured_fraction_theta_max 0.934
_diffrn_measurement_device_type 'multiwire proportional'
_diffrn_measurement_method 'phi and omega scans'
_diffrn_radiation_monochromator graphite
_diffrn_radiation_type MoK\a
_diffrn_radiation_wavelength 0.71073
_diffrn_reflns_av_R_equivalents 0.0798
_diffrn_reflns_av_unetI/netI 0.0929
_diffrn_reflns_Laue_measured_fraction_full 1.000
_diffrn_reflns_Laue_measured_fraction_max 0.934
_diffrn_reflns_limit_h_max 16
_diffrn_reflns_limit_h_min -16
_diffrn_reflns_limit_k_max 35
_diffrn_reflns_limit_k_min -34
_diffrn_reflns_limit_l_max 25
_diffrn_reflns_limit_l_min -25
_diffrn_reflns_number 60972
_diffrn_reflns_point_group_measured_fraction_full 1.000
_diffrn_reflns_point_group_measured_fraction_max 0.934
_diffrn_reflns_theta_full 25.242
_diffrn_reflns_theta_max 31.537
_diffrn_reflns_theta_min 1.491
_exptl_absorpt_coefficient_mu 0.089
_exptl_absorpt_correction_type none
_exptl_crystal_colour orange
_exptl_crystal_colour_primary orange
_exptl_crystal_density_diffrn 1.272
_exptl_crystal_description plate
_exptl_crystal_F_000 17628
_exptl_crystal_size_max 0.160
_exptl_crystal_size_mid 0.147
_exptl_crystal_size_min 0.042
_refine_diff_density_max 0.321
_refine_diff_density_min -0.254
_refine_diff_density_rms 0.046
_refine_ls_extinction_method none
_refine_ls_goodness_of_fit_ref 1.013
_refine_ls_hydrogen_treatment constr
_refine_ls_matrix_type full
_refine_ls_number_parameters 590
_refine_ls_number_reflns 14101
_refine_ls_number_restraints 0
_refine_ls_restrained_S_all 1.013
_refine_ls_R_factor_all 0.1588
_refine_ls_R_factor_gt 0.0715
_refine_ls_shift/su_max 0.001
_refine_ls_shift/su_mean 0.000
_refine_ls_structure_factor_coef Fsqd
_refine_ls_weighting_details 'w=1/[\s^2^(Fo^2^)+(0.0510P)^2^+0.8390P] where P=(Fo^2^+2Fc^2^)/3'
_refine_ls_weighting_scheme calc
_refine_ls_wR_factor_gt 0.1279
_refine_ls_wR_factor_ref 0.1562
_reflns_Friedel_coverage 0.000
_reflns_number_gt 7228
_reflns_number_total 14101
_reflns_threshold_expression 'I > 2\s(I)'
_cod_data_source_file c8dt04427a2.cif
_cod_data_source_block L3
_cod_depositor_comments 'Adding full bibliography for 7048466--7048468.cif.'
_cod_database_code 7048466
_shelx_shelxl_version_number 2017/1
_shelx_space_group_comment
;
The symmetry employed for this shelxl refinement is uniquely defined
by the following loop, which should always be used as a source of
symmetry information in preference to the above space-group names.
They are only intended as comments.
;
_olex2_refinement_description
;
1. Fixed Uiso
 At 1.2 times of:
  All C(H) groups
 At 1.5 times of:
  All C(H,H,H) groups
2.a Ternary CH refined with riding coordinates:
 C32(H32), C15(H15), C54(H54), C51(H51)
2.b Aromatic/amide H refined with riding coordinates:
 C30(H30), C28(H28), C9(H9), C8(H8), C7(H7), C38(H38), C23(H23), C40(H40),
 C24(H24), C5(H5), C3(H3), C34(H34), C27(H27), C26(H26), C41(H41), C47(H47),
 C4(H4), C37(H37), C49(H49), C48(H48), C17(H17), C35(H35), C44(H44), C18(H18),
 C21(H21), C43(H43), C20(H20)
2.c Idealised Me refined as rotating group:
 C56(H56a,H56b,H56c), C55(H55a,H55b,H55c), C53(H53a,H53b,H53c), C52(H52a,H52b,
 H52c)
;
_olex2_submission_special_instructions 'No special instructions were received'

loop_
_space_group_symop_operation_xyz
'x, y, z'
'-x, y+1/2, -z+1/2'
'-x, -y, -z'
'x, -y-1/2, z-1/2'

loop_
_atom_site_label
_atom_site_type_symbol
_atom_site_fract_x
_atom_site_fract_y
_atom_site_fract_z
_atom_site_U_iso_or_equiv
_atom_site_adp_type
_atom_site_occupancy
_atom_site_site_symmetry_order
_atom_site_calc_flag
_atom_site_refinement_flags_posn
F1 F 1.12854(11) 0.48241(5) 0.63964(7) 0.0521(3) Uani 1 1 d .
O1 O 0.41539(13) 0.54992(5) 0.39400(9) 0.0474(4) Uani 1 1 d .
N2 N 0.53466(12) 0.29609(6) 0.36300(8) 0.0241(3) Uani 1 1 d .
O2 O 0.61279(13) 0.55387(6) 0.43233(10) 0.0511(4) Uani 1 1 d .
N1 N 0.53893(13) 0.17877(6) 0.33785(8) 0.0264(3) Uani 1 1 d .
F3 F -0.05241(14) 0.47902(6) 0.09664(9) 0.0812(5) Uani 1 1 d .
N3 N 0.51646(16) 0.52795(6) 0.40788(9) 0.0346(4) Uani 1 1 d .
F4 F 0.13354(16) 0.22132(7) 0.53455(11) 0.0949(6) Uani 1 1 d .
C13 C 0.53236(15) 0.35426(7) 0.37593(10) 0.0236(4) Uani 1 1 d .
C1 C 0.53321(15) 0.19873(7) 0.40494(10) 0.0239(4) Uani 1 1 d .
C10 C 0.53933(15) 0.26944(7) 0.50510(10) 0.0248(4) Uani 1 1 d .
C12 C 0.53739(15) 0.26147(7) 0.41984(10) 0.0234(4) Uani 1 1 d .
C31 C 0.41856(15) 0.38164(7) 0.35126(10) 0.0243(4) Uani 1 1 d .
C11 C 0.52804(15) 0.21556(7) 0.53625(10) 0.0257(4) Uani 1 1 d .
C14 C 0.64262(16) 0.38425(7) 0.40636(10) 0.0263(4) Uani 1 1 d .
C32 C 0.30401(15) 0.34782(7) 0.31173(10) 0.0269(4) Uani 1 1 d .
H32 H 0.329565 0.319826 0.278215 0.032 Uiso 1 1 calc R
C29 C 0.52257(16) 0.46753(7) 0.39573(10) 0.0269(4) Uani 1 1 d .
C30 C 0.41501(16) 0.43886(7) 0.36300(10) 0.0263(4) Uani 1 1 d .
H30 H 0.340678 0.457799 0.348924 0.032 Uiso 1 1 calc R
C45 C 0.53765(18) 0.11960(7) 0.32620(10) 0.0302(4) Uani 1 1 d .
C2 C 0.52412(16) 0.17204(7) 0.48059(10) 0.0283(4) Uani 1 1 d .
C28 C 0.63547(17) 0.44166(7) 0.41547(10) 0.0282(4) Uani 1 1 d .
H28 H 0.706421 0.462596 0.434783 0.034 Uiso 1 1 calc R
C33 C 0.20511(16) 0.38252(7) 0.25462(11) 0.0300(4) Uani 1 1 d .
C9 C 0.54685(17) 0.31496(8) 0.55448(11) 0.0317(4) Uani 1 1 d .
H9 H 0.554103 0.350788 0.535458 0.038 Uiso 1 1 calc R
C39 C 0.25700(16) 0.31498(8) 0.37290(11) 0.0304(4) Uani 1 1 d .
C6 C 0.52069(17) 0.20657(8) 0.61504(11) 0.0319(4) Uani 1 1 d .
C15 C 0.76485(16) 0.35361(8) 0.42533(11) 0.0324(4) Uani 1 1 d .
H15 H 0.754285 0.318879 0.452721 0.039 Uiso 1 1 calc R
C22 C 0.86768(17) 0.38631(8) 0.48346(12) 0.0333(4) Uani 1 1 d .
C50 C 0.42734(19) 0.08998(8) 0.30805(11) 0.0366(5) Uani 1 1 d .
C8 C 0.54341(18) 0.30649(8) 0.63463(11) 0.0351(5) Uani 1 1 d .
H8 H 0.549988 0.337284 0.668361 0.042 Uiso 1 1 calc R
C7 C 0.53069(18) 0.25441(8) 0.66445(11) 0.0358(5) Uani 1 1 d .
H7 H 0.528623 0.250510 0.717575 0.043 Uiso 1 1 calc R
C16 C 0.79432(17) 0.33683(9) 0.34759(13) 0.0393(5) Uani 1 1 d .
F2 F 0.87575(19) 0.29105(10) 0.13842(12) 0.1348(9) Uani 1 1 d .
C38 C 0.12350(17) 0.41549(8) 0.28120(13) 0.0375(5) Uani 1 1 d .
H38 H 0.126809 0.415765 0.335529 0.045 Uiso 1 1 calc R
C25 C 1.04386(18) 0.44926(8) 0.58875(12) 0.0393(5) Uani 1 1 d .
C23 C 0.97152(17) 0.40352(8) 0.46380(12) 0.0389(5) Uani 1 1 d .
H23 H 0.982184 0.393759 0.414094 0.047 Uiso 1 1 calc R
C40 C 0.25992(18) 0.33574(8) 0.44764(12) 0.0390(5) Uani 1 1 d .
H40 H 0.291111 0.371356 0.461841 0.047 Uiso 1 1 calc R
C46 C 0.6493(2) 0.09414(8) 0.32772(11) 0.0402(5) Uani 1 1 d .
C24 C 1.06099(18) 0.43525(9) 0.51675(13) 0.0424(5) Uani 1 1 d .
H24 H 1.130956 0.446572 0.502943 0.051 Uiso 1 1 calc R
C5 C 0.5062(2) 0.15056(8) 0.63615(12) 0.0417(5) Uani 1 1 d .
H5 H 0.499548 0.142248 0.687327 0.050 Uiso 1 1 calc R
C3 C 0.5116(2) 0.11799(8) 0.50354(12) 0.0411(5) Uani 1 1 d .
H3 H 0.509655 0.088473 0.468226 0.049 Uiso 1 1 calc R
C34 C 0.19643(19) 0.38248(9) 0.17298(12) 0.0435(5) Uani 1 1 d .
H34 H 0.249633 0.360295 0.153866 0.052 Uiso 1 1 calc R
C27 C 0.85600(19) 0.40031(9) 0.55913(12) 0.0454(5) Uani 1 1 d .
H27 H 0.788216 0.387857 0.574597 0.054 Uiso 1 1 calc R
C26 C 0.94364(19) 0.43246(10) 0.61174(13) 0.0478(6) Uani 1 1 d .
H26 H 0.934376 0.442402 0.661741 0.057 Uiso 1 1 calc R
C54 C 0.30741(19) 0.11927(9) 0.30251(12) 0.0445(5) Uani 1 1 d .
H54 H 0.324629 0.149943 0.341534 0.053 Uiso 1 1 calc R
C41 C 0.2173(2) 0.30466(10) 0.50239(14) 0.0504(6) Uani 1 1 d .
H41 H 0.218133 0.319370 0.552309 0.061 Uiso 1 1 calc R
C47 C 0.6479(3) 0.03681(9) 0.31345(13) 0.0537(6) Uani 1 1 d .
H47 H 0.720943 0.018522 0.315524 0.064 Uiso 1 1 calc R
C4 C 0.5019(2) 0.10828(9) 0.58200(12) 0.0488(6) Uani 1 1 d .
H4 H 0.492123 0.071764 0.597591 0.059 Uiso 1 1 calc R
C37 C 0.03710(19) 0.44803(9) 0.22806(14) 0.0462(5) Uani 1 1 d .
H37 H -0.016945 0.470201 0.246411 0.055 Uiso 1 1 calc R
C49 C 0.4326(2) 0.03294(9) 0.29314(12) 0.0513(6) Uani 1 1 d .
H49 H 0.360735 0.012105 0.280654 0.062 Uiso 1 1 calc R
C48 C 0.5413(3) 0.00687(9) 0.29646(13) 0.0595(7) Uani 1 1 d .
H48 H 0.542654 -0.031361 0.287118 0.071 Uiso 1 1 calc R
C51 C 0.7660(2) 0.12769(10) 0.34559(14) 0.0530(6) Uani 1 1 d .
H51 H 0.742782 0.166637 0.331826 0.064 Uiso 1 1 calc R
C36 C 0.0326(2) 0.44702(9) 0.14851(14) 0.0516(6) Uani 1 1 d .
C17 C 0.7767(2) 0.37308(11) 0.28346(13) 0.0522(6) Uani 1 1 d .
H17 H 0.745133 0.408496 0.287532 0.063 Uiso 1 1 calc R
C35 C 0.1100(2) 0.41484(10) 0.11922(14) 0.0569(6) Uani 1 1 d .
H35 H 0.105009 0.414601 0.064639 0.068 Uiso 1 1 calc R
C42 C 0.1745(2) 0.25234(10) 0.48118(17) 0.0580(7) Uani 1 1 d .
C56 C 0.2588(2) 0.14542(10) 0.21890(13) 0.0560(6) Uani 1 1 d .
H56A H 0.314859 0.173556 0.211306 0.084 Uiso 1 1 calc GR
H56B H 0.180286 0.162092 0.214428 0.084 Uiso 1 1 calc GR
H56C H 0.250722 0.116992 0.178628 0.084 Uiso 1 1 calc GR
C44 C 0.2122(2) 0.26152(9) 0.35463(15) 0.0535(6) Uani 1 1 d .
H44 H 0.210042 0.246406 0.304719 0.064 Uiso 1 1 calc R
C18 C 0.8047(2) 0.35808(14) 0.21293(16) 0.0679(8) Uani 1 1 d .
H18 H 0.792363 0.383005 0.170208 0.081 Uiso 1 1 calc R
C21 C 0.8421(2) 0.28494(11) 0.34000(18) 0.0685(8) Uani 1 1 d .
H21 H 0.855849 0.259696 0.382410 0.082 Uiso 1 1 calc R
C43 C 0.1705(3) 0.22996(10) 0.40859(18) 0.0726(8) Uani 1 1 d .
H43 H 0.140313 0.194062 0.395359 0.087 Uiso 1 1 calc R
C55 C 0.2114(2) 0.08180(11) 0.32354(16) 0.0701(8) Uani 1 1 d .
H55A H 0.188732 0.052457 0.284440 0.105 Uiso 1 1 calc GR
H55B H 0.140481 0.103610 0.323533 0.105 Uiso 1 1 calc GR
H55C H 0.244891 0.065803 0.375846 0.105 Uiso 1 1 calc GR
C19 C 0.8500(3) 0.30684(17) 0.2078(2) 0.0824(10) Uani 1 1 d .
C53 C 0.8488(3) 0.10967(12) 0.2939(2) 0.0871(10) Uani 1 1 d .
H53A H 0.875939 0.072016 0.307236 0.131 Uiso 1 1 calc GR
H53B H 0.918387 0.134075 0.303720 0.131 Uiso 1 1 calc GR
H53C H 0.804074 0.111575 0.238157 0.131 Uiso 1 1 calc GR
C52 C 0.8324(3) 0.12625(14) 0.43463(18) 0.0902(10) Uani 1 1 d .
H52A H 0.779853 0.140801 0.464893 0.135 Uiso 1 1 calc GR
H52B H 0.905183 0.148639 0.444513 0.135 Uiso 1 1 calc GR
H52C H 0.854247 0.088411 0.450760 0.135 Uiso 1 1 calc GR
C20 C 0.8702(3) 0.26991(14) 0.2688(2) 0.0949(11) Uani 1 1 d .
H20 H 0.902481 0.234815 0.263730 0.114 Uiso 1 1 calc R

loop_
_atom_site_aniso_label
_atom_site_aniso_U_11
_atom_site_aniso_U_22
_atom_site_aniso_U_33
_atom_site_aniso_U_23
_atom_site_aniso_U_13
_atom_site_aniso_U_12
F1 0.0464(7) 0.0530(8) 0.0469(7) 0.0019(6) -0.0042(6) -0.0155(6)
O1 0.0448(9) 0.0279(7) 0.0690(10) -0.0087(7) 0.0146(8) 0.0053(7)
N2 0.0249(8) 0.0227(7) 0.0260(8) 0.0000(6) 0.0092(6) -0.0015(6)
O2 0.0464(9) 0.0291(8) 0.0738(11) -0.0108(7) 0.0093(8) -0.0125(7)
N1 0.0326(9) 0.0222(8) 0.0258(8) -0.0017(6) 0.0103(7) 0.0010(6)
F3 0.0745(10) 0.0764(10) 0.0688(10) 0.0050(8) -0.0212(8) 0.0280(8)
N3 0.0431(11) 0.0252(8) 0.0362(9) -0.0042(7) 0.0121(8) -0.0028(8)
F4 0.1147(14) 0.0820(11) 0.1112(13) 0.0381(10) 0.0701(12) -0.0108(10)
C13 0.0291(10) 0.0220(9) 0.0216(8) 0.0009(7) 0.0103(7) -0.0021(7)
C1 0.0263(9) 0.0219(9) 0.0234(9) -0.0004(7) 0.0065(7) 0.0007(7)
C10 0.0250(9) 0.0259(9) 0.0238(9) -0.0018(7) 0.0073(7) 0.0003(7)
C12 0.0224(9) 0.0242(9) 0.0236(9) -0.0013(7) 0.0065(7) -0.0004(7)
C31 0.0279(10) 0.0228(9) 0.0231(8) 0.0014(7) 0.0086(7) -0.0006(7)
C11 0.0271(10) 0.0279(9) 0.0227(9) 0.0005(7) 0.0077(7) 0.0017(7)
C14 0.0273(10) 0.0268(9) 0.0263(9) 0.0018(7) 0.0096(7) -0.0026(8)
C32 0.0261(10) 0.0237(9) 0.0312(10) -0.0051(8) 0.0082(8) -0.0018(7)
C29 0.0349(11) 0.0199(9) 0.0266(9) -0.0001(7) 0.0095(8) -0.0028(8)
C30 0.0280(10) 0.0245(9) 0.0272(9) 0.0013(7) 0.0089(8) 0.0005(7)
C45 0.0506(12) 0.0219(9) 0.0216(9) 0.0003(7) 0.0157(8) 0.0022(9)
C2 0.0355(11) 0.0256(9) 0.0241(9) 0.0004(7) 0.0087(8) 0.0006(8)
C28 0.0299(10) 0.0263(9) 0.0284(9) -0.0007(8) 0.0076(8) -0.0067(8)
C33 0.0272(10) 0.0264(9) 0.0345(10) -0.0043(8) 0.0052(8) -0.0049(8)
C9 0.0379(11) 0.0269(10) 0.0325(10) -0.0032(8) 0.0131(9) -0.0012(8)
C39 0.0241(10) 0.0283(10) 0.0389(11) 0.0001(8) 0.0088(8) -0.0017(8)
C6 0.0359(11) 0.0360(11) 0.0248(9) 0.0010(8) 0.0099(8) -0.0013(9)
C15 0.0270(10) 0.0282(10) 0.0419(11) 0.0022(8) 0.0091(8) -0.0026(8)
C22 0.0279(10) 0.0298(10) 0.0397(11) 0.0065(8) 0.0050(8) 0.0000(8)
C50 0.0602(14) 0.0268(10) 0.0258(10) -0.0028(8) 0.0167(9) -0.0088(10)
C8 0.0458(12) 0.0340(11) 0.0271(10) -0.0099(8) 0.0124(9) -0.0010(9)
C7 0.0459(12) 0.0426(12) 0.0213(9) -0.0017(8) 0.0133(9) 0.0018(10)
C16 0.0251(10) 0.0417(12) 0.0527(13) -0.0104(10) 0.0133(9) -0.0061(9)
F2 0.1389(17) 0.183(2) 0.1153(16) -0.0769(15) 0.0895(14) -0.0319(16)
C38 0.0309(11) 0.0379(11) 0.0418(11) -0.0009(9) 0.0066(9) 0.0017(9)
C25 0.0327(11) 0.0381(11) 0.0391(12) 0.0077(9) -0.0041(9) -0.0078(9)
C23 0.0304(11) 0.0443(12) 0.0419(12) 0.0001(10) 0.0098(9) -0.0036(9)
C40 0.0435(12) 0.0356(11) 0.0391(11) -0.0013(9) 0.0134(10) -0.0068(9)
C46 0.0631(14) 0.0314(11) 0.0316(10) 0.0023(9) 0.0225(10) 0.0116(10)
C24 0.0287(11) 0.0472(13) 0.0504(13) 0.0070(11) 0.0090(10) -0.0065(9)
C5 0.0595(14) 0.0411(12) 0.0278(10) 0.0049(9) 0.0175(10) -0.0026(10)
C3 0.0703(15) 0.0243(10) 0.0305(10) 0.0019(8) 0.0170(10) -0.0014(10)
C34 0.0437(13) 0.0475(13) 0.0357(11) -0.0052(10) 0.0045(10) 0.0057(10)
C27 0.0388(12) 0.0573(14) 0.0396(12) 0.0048(10) 0.0098(10) -0.0136(11)
C26 0.0462(13) 0.0607(15) 0.0342(11) 0.0015(10) 0.0071(10) -0.0115(11)
C54 0.0490(13) 0.0443(12) 0.0402(12) -0.0085(10) 0.0119(10) -0.0169(11)
C41 0.0518(14) 0.0605(15) 0.0439(13) 0.0084(11) 0.0215(11) 0.0007(12)
C47 0.0922(19) 0.0333(12) 0.0459(13) 0.0076(10) 0.0365(13) 0.0203(13)
C4 0.0867(18) 0.0299(11) 0.0338(11) 0.0089(9) 0.0232(12) -0.0036(11)
C37 0.0329(12) 0.0400(12) 0.0607(15) -0.0067(11) 0.0040(10) 0.0050(10)
C49 0.0917(19) 0.0330(12) 0.0351(12) -0.0072(9) 0.0271(12) -0.0176(12)
C48 0.129(2) 0.0216(11) 0.0419(13) 0.0006(9) 0.0462(15) 0.0023(14)
C51 0.0495(14) 0.0514(14) 0.0632(16) 0.0041(12) 0.0242(12) 0.0159(12)
C36 0.0435(13) 0.0445(13) 0.0524(14) 0.0003(11) -0.0111(11) 0.0059(11)
C17 0.0503(14) 0.0647(16) 0.0451(13) -0.0093(12) 0.0191(11) -0.0067(12)
C35 0.0616(16) 0.0653(16) 0.0347(12) -0.0017(11) -0.0025(11) 0.0108(13)
C42 0.0582(16) 0.0510(15) 0.0755(18) 0.0241(14) 0.0366(14) -0.0005(12)
C56 0.0522(15) 0.0580(15) 0.0501(14) -0.0043(12) 0.0005(11) -0.0108(12)
C44 0.0634(16) 0.0411(13) 0.0653(16) -0.0117(11) 0.0335(13) -0.0203(11)
C18 0.0568(16) 0.097(2) 0.0553(16) -0.0162(15) 0.0240(13) -0.0233(16)
C21 0.0685(18) 0.0567(16) 0.089(2) -0.0103(15) 0.0357(16) 0.0120(14)
C43 0.091(2) 0.0415(14) 0.101(2) -0.0050(15) 0.0543(19) -0.0267(14)
C55 0.0686(18) 0.0787(19) 0.0678(18) -0.0142(15) 0.0266(14) -0.0354(15)
C19 0.070(2) 0.112(3) 0.080(2) -0.040(2) 0.0464(18) -0.024(2)
C53 0.079(2) 0.080(2) 0.125(3) 0.0024(19) 0.066(2) 0.0207(17)
C52 0.0648(19) 0.110(3) 0.084(2) 0.008(2) -0.0001(16) 0.0023(18)
C20 0.101(3) 0.081(2) 0.122(3) -0.039(2) 0.063(2) 0.0129(19)

loop_
_atom_type_symbol
_atom_type_description
_atom_type_scat_dispersion_real
_atom_type_scat_dispersion_imag
_atom_type_scat_source
C C 0.0033 0.0016 'International Tables Vol C Tables 4.2.6.8 and 6.1.1.4'
H H 0.0000 0.0000 'International Tables Vol C Tables 4.2.6.8 and 6.1.1.4'
F F 0.0171 0.0103 'International Tables Vol C Tables 4.2.6.8 and 6.1.1.4'
N N 0.0061 0.0033 'International Tables Vol C Tables 4.2.6.8 and 6.1.1.4'
O O 0.0106 0.0060 'International Tables Vol C Tables 4.2.6.8 and 6.1.1.4'

loop_
_geom_angle_atom_site_label_1
_geom_angle_atom_site_label_2
_geom_angle_atom_site_label_3
_geom_angle
C12 N2 C13 120.97(14)
C1 N1 C45 119.93(14)
O1 N3 O2 123.35(16)
O1 N3 C29 118.28(15)
O2 N3 C29 118.37(16)
N2 C13 C14 120.45(15)
C31 C13 N2 117.81(15)
C31 C13 C14 121.52(15)
N1 C1 C12 121.17(15)
N1 C1 C2 132.46(16)
C2 C1 C12 106.36(14)
C11 C10 C12 106.44(14)
C9 C10 C12 134.69(16)
C9 C10 C11 118.86(15)
N2 C12 C1 121.04(15)
N2 C12 C10 132.23(16)
C10 C12 C1 106.68(14)
C13 C31 C32 119.25(15)
C30 C31 C13 118.46(16)
C30 C31 C32 122.29(16)
C2 C11 C10 113.70(15)
C6 C11 C10 122.95(16)
C6 C11 C2 123.35(16)
C13 C14 C15 119.84(15)
C28 C14 C13 118.12(16)
C28 C14 C15 122.00(16)
C31 C32 H32 105.9
C33 C32 C31 112.87(14)
C33 C32 H32 105.9
C33 C32 C39 113.25(14)
C39 C32 C31 112.27(14)
C39 C32 H32 105.9
C30 C29 N3 118.55(16)
C28 C29 N3 118.97(16)
C28 C29 C30 122.46(16)
C31 C30 H30 120.2
C29 C30 C31 119.54(17)
C29 C30 H30 120.2
C50 C45 N1 120.51(17)
C50 C45 C46 122.31(17)
C46 C45 N1 117.00(17)
C11 C2 C1 106.66(15)
C3 C2 C1 134.29(16)
C3 C2 C11 119.04(16)
C14 C28 H28 120.2
C29 C28 C14 119.69(17)
C29 C28 H28 120.2
C38 C33 C32 122.42(17)
C38 C33 C34 117.95(18)
C34 C33 C32 119.62(17)
C10 C9 H9 120.5
C10 C9 C8 118.90(17)
C8 C9 H9 120.5
C40 C39 C32 122.79(16)
C40 C39 C44 117.52(18)
C44 C39 C32 119.66(17)
C11 C6 C7 116.48(17)
C11 C6 C5 116.03(17)
C5 C6 C7 127.48(17)
C14 C15 H15 106.7
C14 C15 C22 112.45(15)
C14 C15 C16 110.04(15)
C22 C15 H15 106.7
C16 C15 H15 106.7
C16 C15 C22 113.70(15)
C23 C22 C15 122.81(18)
C23 C22 C27 117.90(18)
C27 C22 C15 119.28(17)
C45 C50 C54 121.04(17)
C49 C50 C45 117.2(2)
C49 C50 C54 121.7(2)
C9 C8 H8 118.9
C7 C8 C9 122.24(17)
C7 C8 H8 118.9
C6 C7 H7 119.7
C8 C7 C6 120.52(17)
C8 C7 H7 119.7
C17 C16 C15 121.63(19)
C21 C16 C15 120.6(2)
C21 C16 C17 117.8(2)
C33 C38 H38 119.5
C37 C38 C33 121.0(2)
C37 C38 H38 119.5
C24 C25 F1 118.93(18)
C24 C25 C26 122.37(19)
C26 C25 F1 118.68(19)
C22 C23 H23 119.3
C22 C23 C24 121.4(2)
C24 C23 H23 119.3
C39 C40 H40 119.2
C39 C40 C41 121.5(2)
C41 C40 H40 119.2
C45 C46 C51 120.83(18)
C47 C46 C45 117.3(2)
C47 C46 C51 121.8(2)
C25 C24 C23 118.54(19)
C25 C24 H24 120.7
C23 C24 H24 120.7
C6 C5 H5 119.7
C4 C5 C6 120.64(18)
C4 C5 H5 119.7
C2 C3 H3 120.8
C2 C3 C4 118.37(18)
C4 C3 H3 120.8
C33 C34 H34 119.3
C33 C34 C35 121.4(2)
C35 C34 H34 119.3
C22 C27 H27 119.5
C26 C27 C22 121.08(19)
C26 C27 H27 119.5
C25 C26 C27 118.7(2)
C25 C26 H26 120.7
C27 C26 H26 120.7
C50 C54 H54 107.3
C50 C54 C56 109.62(17)
C50 C54 C55 113.63(19)
C56 C54 H54 107.3
C55 C54 H54 107.3
C55 C54 C56 111.51(19)
C40 C41 H41 120.8
C42 C41 C40 118.4(2)
C42 C41 H41 120.8
C46 C47 H47 119.3
C48 C47 C46 121.4(2)
C48 C47 H47 119.3
C5 C4 C3 122.55(18)
C5 C4 H4 118.7
C3 C4 H4 118.7
C38 C37 H37 120.5
C36 C37 C38 119.0(2)
C36 C37 H37 120.5
C50 C49 H49 119.3
C48 C49 C50 121.4(2)
C48 C49 H49 119.3
C47 C48 C49 120.3(2)
C47 C48 H48 119.8
C49 C48 H48 119.8
C46 C51 H51 107.1
C46 C51 C53 112.1(2)
C46 C51 C52 111.2(2)
C53 C51 H51 107.1
C52 C51 H51 107.1
C52 C51 C53 111.9(2)
F3 C36 C37 118.7(2)
F3 C36 C35 119.1(2)
C37 C36 C35 122.2(2)
C16 C17 H17 119.2
C16 C17 C18 121.7(2)
C18 C17 H17 119.2
C34 C35 H35 120.8
C36 C35 C34 118.3(2)
C36 C35 H35 120.8
C41 C42 F4 118.9(2)
C43 C42 F4 118.8(2)
C43 C42 C41 122.3(2)
C54 C56 H56A 109.5
C54 C56 H56B 109.5
C54 C56 H56C 109.5
H56A C56 H56B 109.5
H56A C56 H56C 109.5
H56B C56 H56C 109.5
C39 C44 H44 119.2
C43 C44 C39 121.7(2)
C43 C44 H44 119.2
C17 C18 H18 120.7
C19 C18 C17 118.6(3)
C19 C18 H18 120.7
C16 C21 H21 119.8
C16 C21 C20 120.4(3)
C20 C21 H21 119.8
C42 C43 C44 118.6(2)
C42 C43 H43 120.7
C44 C43 H43 120.7
C54 C55 H55A 109.5
C54 C55 H55B 109.5
C54 C55 H55C 109.5
H55A C55 H55B 109.5
H55A C55 H55C 109.5
H55B C55 H55C 109.5
C18 C19 F2 119.3(4)
C18 C19 C20 122.2(3)
C20 C19 F2 118.4(3)
C51 C53 H53A 109.5
C51 C53 H53B 109.5
C51 C53 H53C 109.5
H53A C53 H53B 109.5
H53A C53 H53C 109.5
H53B C53 H53C 109.5
C51 C52 H52A 109.5
C51 C52 H52B 109.5
C51 C52 H52C 109.5
H52A C52 H52B 109.5
H52A C52 H52C 109.5
H52B C52 H52C 109.5
C21 C20 H20 120.4
C19 C20 C21 119.3(3)
C19 C20 H20 120.4

loop_
_geom_bond_atom_site_label_1
_geom_bond_atom_site_label_2
_geom_bond_distance
F1 C25 1.366(2)
O1 N3 1.2249(19)
N2 C13 1.411(2)
N2 C12 1.280(2)
O2 N3 1.2278(19)
N1 C1 1.273(2)
N1 C45 1.430(2)
F3 C36 1.360(2)
N3 C29 1.466(2)
F4 C42 1.361(2)
C13 C31 1.407(2)
C13 C14 1.414(2)
C1 C12 1.522(2)
C1 C2 1.484(2)
C10 C12 1.481(2)
C10 C11 1.417(2)
C10 C9 1.372(2)
C31 C32 1.526(2)
C31 C30 1.386(2)
C11 C2 1.411(2)
C11 C6 1.404(2)
C14 C28 1.388(2)
C14 C15 1.524(2)
C32 H32 0.9800
C32 C33 1.524(2)
C32 C39 1.526(2)
C29 C30 1.380(2)
C29 C28 1.380(2)
C30 H30 0.9300
C45 C50 1.398(3)
C45 C46 1.400(3)
C2 C3 1.371(2)
C28 H28 0.9300
C33 C38 1.387(3)
C33 C34 1.388(3)
C9 H9 0.9300
C9 C8 1.412(2)
C39 C40 1.376(3)
C39 C44 1.381(3)
C6 C7 1.414(3)
C6 C5 1.411(3)
C15 H15 0.9800
C15 C22 1.532(3)
C15 C16 1.525(3)
C22 C23 1.376(3)
C22 C27 1.392(3)
C50 C54 1.511(3)
C50 C49 1.394(3)
C8 H8 0.9300
C8 C7 1.372(3)
C7 H7 0.9300
C16 C17 1.379(3)
C16 C21 1.376(3)
F2 C19 1.363(3)
C38 H38 0.9300
C38 C37 1.386(3)
C25 C24 1.354(3)
C25 C26 1.364(3)
C23 H23 0.9300
C23 C24 1.393(3)
C40 H40 0.9300
C40 C41 1.390(3)
C46 C47 1.393(3)
C46 C51 1.508(3)
C24 H24 0.9300
C5 H5 0.9300
C5 C4 1.371(3)
C3 H3 0.9300
C3 C4 1.410(3)
C34 H34 0.9300
C34 C35 1.389(3)
C27 H27 0.9300
C27 C26 1.384(3)
C26 H26 0.9300
C54 H54 0.9800
C54 C56 1.533(3)
C54 C55 1.530(3)
C41 H41 0.9300
C41 C42 1.357(3)
C47 H47 0.9300
C47 C48 1.367(3)
C4 H4 0.9300
C37 H37 0.9300
C37 C36 1.363(3)
C49 H49 0.9300
C49 C48 1.370(3)
C48 H48 0.9300
C51 H51 0.9800
C51 C53 1.526(3)
C51 C52 1.519(3)
C36 C35 1.366(3)
C17 H17 0.9300
C17 C18 1.389(3)
C35 H35 0.9300
C42 C43 1.354(4)
C56 H56A 0.9600
C56 H56B 0.9600
C56 H56C 0.9600
C44 H44 0.9300
C44 C43 1.381(3)
C18 H18 0.9300
C18 C19 1.342(4)
C21 H21 0.9300
C21 C20 1.400(4)
C43 H43 0.9300
C55 H55A 0.9600
C55 H55B 0.9600
C55 H55C 0.9600
C19 C20 1.348(4)
C53 H53A 0.9600
C53 H53B 0.9600
C53 H53C 0.9600
C52 H52A 0.9600
C52 H52B 0.9600
C52 H52C 0.9600
C20 H20 0.9300
